data_1551331
loop_
_publ_author_name
'Marc A. Little'
'Michael E. Briggs'
'James T. A. Jones'
'Marc Schmidtmann'
'Tom Hasell'
'Samantha Y. Chong'
'Kim E. Jelfs'
'Linjiang Chen'
'Andrew I. Cooper'

_publ_section_title
;
 Trapping virtual pores by crystal retro-engineering
;
_journal_name_full 'Nature Chemistry'
_journal_page_first 153
_journal_page_last 159
_journal_paper_doi 10.1038/nchem.2156
_journal_volume 7
_journal_year 2015
_chemical_absolute_configuration unk
_chemical_formula_moiety '0.5(C H2 Cl2), 11(C H4 O), 10.5(H2 O), 2(C72 H84 N12)'
_chemical_formula_sum 'C155.5 H234 Cl N24 O21.5'
_chemical_formula_weight 2819.12
_space_group_crystal_system monoclinic
_space_group_IT_number 5
_space_group_name_Hall 'C 2y'
_space_group_name_H-M_alt 'C 1 2 1'
_atom_sites_solution_hydrogens geom
_atom_sites_solution_primary dual
_atom_sites_solution_secondary difmap
_cell_angle_alpha 90.00
_cell_angle_beta 93.334(2)
_cell_angle_gamma 90.00
_cell_formula_units_Z 4
_cell_length_a 34.692(2)
_cell_length_b 19.8867(13)
_cell_length_c 26.6702(18)
_cell_measurement_reflns_used 9669
_cell_measurement_temperature 100.00
_cell_measurement_theta_max 25.82
_cell_measurement_theta_min 2.36
_cell_volume 18369(2)
_computing_cell_refinement 'Bruker AXS SAINT V7.68A'
_computing_data_collection 'CrystalClear-SM Expert 2.1 (Rigaku, 2011)'
_computing_data_reduction 'Bruker AXS SAINT V7.68A'
_computing_molecular_graphics
;
O. V. Dolomanov, L. J. Bourhis, R. J. Gildea, J. A. K. Howard and H. Puschmann,
OLEX2: a complete structure solution, refinement and analysis program.
J. Appl. Cryst. (2009). 42, 339-341.
;
_computing_publication_material
;
O. V. Dolomanov, L. J. Bourhis, R. J. Gildea, J. A. K. Howard and H. Puschmann,
OLEX2: a complete structure solution, refinement and analysis program.
J. Appl. Cryst. (2009). 42, 339-341.
;
_computing_structure_refinement
;
XLMP, G.M. Sheldrick, Acta Cryst.
(2008). A64, 112-122
;
_computing_structure_solution
;
SHELXD, G.M. Sheldrick, Acta Cryst.
(2008). A64, 112-122
;
_diffrn_ambient_temperature 100.00
_diffrn_detector CCD
_diffrn_detector_area_resol_mean 28.5714
_diffrn_detector_type 'Rigaku Saturn724+'
_diffrn_measured_fraction_theta_full 0.999
_diffrn_measured_fraction_theta_max 0.999
_diffrn_measurement_device 'AFC12 (Right): Kappa 3 circle'
_diffrn_measurement_device_type 'Rigaku Saturn724+ (2x2 bin mode)'
_diffrn_measurement_method 'profile data from \w-scans'
_diffrn_measurement_specimen_support 'Mitegen 50um'
_diffrn_radiation_collimation 0.3
_diffrn_radiation_monochromator Confocal
_diffrn_radiation_probe x-ray
_diffrn_radiation_type 'Mo K\a'
_diffrn_radiation_wavelength 0.710747
_diffrn_radiation_xray_symbol K-L~3~
_diffrn_reflns_av_R_equivalents 0.0730
_diffrn_reflns_av_unetI/netI 0.0464
_diffrn_reflns_limit_h_max 38
_diffrn_reflns_limit_h_min -38
_diffrn_reflns_limit_k_max 22
_diffrn_reflns_limit_k_min -19
_diffrn_reflns_limit_l_max 29
_diffrn_reflns_limit_l_min -29
_diffrn_reflns_number 176990
_diffrn_reflns_theta_full 23.26
_diffrn_reflns_theta_max 23.26
_diffrn_reflns_theta_min 0.76
_diffrn_source 'Rotating Anode'
_diffrn_source_current 24.0
_diffrn_source_power 1.2
_diffrn_source_target Mo
_diffrn_source_type 'Rotating Anode'
_diffrn_source_voltage 50.0
_diffrn_standards_number 0
_exptl_absorpt_coefficient_mu 0.082
_exptl_absorpt_correction_T_max 0.7454
_exptl_absorpt_correction_T_min 0.4889
_exptl_absorpt_correction_type multi-scan
_exptl_absorpt_process_details
;
SADABS-2008/1 (Bruker,2008) was used for absorption correction.
wR2(int) was 0.1342 before and 0.0763 after correction.
The Ratio of minimum to maximum transmission is 0.6559.
The \l/2 correction factor is 0.0000.
;
_exptl_crystal_colour colourless
_exptl_crystal_colour_primary colourless
_exptl_crystal_density_diffrn 1.019
_exptl_crystal_density_meas .
_exptl_crystal_density_method 'not measured'
_exptl_crystal_description needle
_exptl_crystal_F_000 6096
_exptl_crystal_size_max 0.274
_exptl_crystal_size_mid 0.142
_exptl_crystal_size_min 0.112
_refine_diff_density_max 0.928
_refine_diff_density_min -0.644
_refine_diff_density_rms 0.112
_refine_ls_abs_structure_details 'Flack H D (1983), Acta Cryst. A39, 876-881'
_refine_ls_abs_structure_Flack 0.4(5)
_refine_ls_extinction_method none
_refine_ls_goodness_of_fit_ref 1.052
_refine_ls_hydrogen_treatment mixed
_refine_ls_matrix_type full
_refine_ls_number_parameters 1711
_refine_ls_number_reflns 25720
_refine_ls_number_restraints 4
_refine_ls_restrained_S_all 1.052
_refine_ls_R_factor_all 0.1071
_refine_ls_R_factor_gt 0.0977
_refine_ls_shift/su_max 0.000
_refine_ls_shift/su_mean 0.000
_refine_ls_structure_factor_coef Fsqd
_refine_ls_weighting_details 'calc w=1/[\s^2^(Fo^2^)+(0.1921P)^2^+35.7353P] where P=(Fo^2^+2Fc^2^)/3'
_refine_ls_weighting_scheme calc
_refine_ls_wR_factor_gt 0.2645
_refine_ls_wR_factor_ref 0.2748
_reflns_number_gt 22954
_reflns_number_total 25720
_reflns_threshold_expression >2sigma(I)
_cod_data_source_file nchem.2156-s14.cif
_cod_data_source_block 2(CC3)0.5(CH2Cl2)11(MeOH)10.5(H2O)
_cod_original_formula_sum 'C155.50 H234 Cl N24 O21.50'
_cod_database_code 1551331
_olex2_refinement_description
;
1. Fixed Uiso
 At 1.2 times of:
  All C(H) groups, All C(H,H) groups
 At 1.5 times of:
  All C(H,H,H) groups, All O(H) groups
2. Restrained distances
 O26-C161
 1.43 with sigma of 0.005
 O17-C156
 1.43 with sigma of 0.005
 O7-C155
 1.43 with sigma of 0.005
3. Others
 Fixed Sof: Cl1(0.5) Cl2(0.5) O7(0.5) H7A(0.5) O9(0.5) H9A(0.5) O10(0.75)
 H10(0.75) O13(0.5) H13M(0.5) O14(0.5) H14(0.5) O16(0.5) H16A(0.5) O17(0.5)
 H17A(0.5) O18(0.5) O19(0.5) O22(0.5) H22A(0.5) O23(0.5) H23(0.5) O24(0.5)
 C160(0.25) H16B(0.25) H16C(0.25) H16D(0.25) O26(0.5) H26A(0.5) O27(0.5)
 O28(0.5) H28(0.5) O29(0.5) C145(0.5) H14U(0.5) H14V(0.5) C146(0.75) H14O(0.75)
 H14P(0.75) H14Q(0.75) C150(0.5) H15J(0.5) H15K(0.5) H15L(0.5) C151(0.5)
 H15G(0.5) H15H(0.5) H15I(0.5) C153(0.5) H15D(0.5) H15E(0.5) H15F(0.5)
 C154(0.5) H15Q(0.5) H15R(0.5) H15S(0.5) C155(0.5) H15A(0.5) H15B(0.5)
 H15C(0.5) C156(0.5) H15T(0.5) H15U(0.5) H15V(0.5) C158(0.5) H15Z(0.5)
 H51A(0.5) H51B(0.5) C159(0.5) H0AA(0.5) H1AA(0.5) H15C(0.5) O25(0.25)
 H25(0.25) C161(0.5) H16E(0.5) H16F(0.5) H16G(0.5) C162(0.5) H16H(0.5)
 H16I(0.5) H16J(0.5)
4.a Ternary CH refined with riding coordinates:
 C37(H37), C42(H42), C43(H43), C48(H48), C49(H49), C54(H54), C55(H55),
 C60(H60), C61(H61), C66(H66), C67(H67), C72(H72), C109(H109), C114(H114),
 C115(H115), C120(H120), C121(H121), C126(H126), C127(H127), C132(H132),
 C133(H133), C138(H138), C139(H139), C144(H144)
4.b Secondary CH2 refined with riding coordinates:
 C38(H38A,H38B), C39(H39A,H39B), C40(H40A,H40B), C41(H41A,H41B), C44(H44A,
 H44B), C45(H45A,H45B), C46(H46A,H46B), C47(H47A,H47B), C50(H50A,H50B),
 C51(H51A,H51B), C52(H52A,H52B), C53(H53A,H53B), C56(H56A,H56B), C57(H57A,H57B),
  C58(H58A,H58B), C59(H59A,H59B), C62(H62A,H62B), C63(H63A,H63B), C64(H64A,
 H64B), C65(H65A,H65B), C68(H68A,H68B), C69(H69A,H69B), C70(H70A,H70B),
 C71(H71A,H71B), C110(H11A,H11B), C111(H11C,H11D), C112(H11E,H11F), C113(H11G,
 H11H), C116(H11I,H11J), C117(H11K,H11L), C118(H11M,H11N), C119(H11O,H11P),
 C122(H12A,H12B), C123(H12C,H12D), C124(H12E,H12F), C125(H12G,H12H), C128(H12I,
 H12J), C129(H12K,H12L), C130(H13A,H13B), C131(H13C,H13D), C134(H13E,H13F),
 C135(H13G,H13H), C136(H13I,H13J), C137(H13K,H13L), C140(H14A,H14B), C141(H14C,
 H14D), C142(H14E,H14F), C143(H14G,H14H), C145(H14U,H14V)
4.c Me refined with riding coordinates:
 C160(H16B,H16C,H16D), C146(H14O,H14P,H14Q), C147(H14L,H14M,H14N), C148(H14I,
 H14J,H14K), C149(H14R,H14S,H14T), C150(H15J,H15K,H15L), C151(H15G,H15H,H15I),
 C152(H15N,H15O,H15P), C153(H15D,H15E,H15F), C154(H15Q,H15R,H15S), C155(H15A,
 H15B,H15C), C156(H15T,H15U,H15V), C157(H15W,H15X,H15Y), C158(H15Z,H79A,H79B),
 C159(H0AA,H1AA,H79C), C161(H16E,H16F,H16G), C162(H16H,H16I,H16J)
4.d Aromatic/amide H refined with riding coordinates:
 C2(H2), C4(H4), C6(H6), C7(H7), C8(H8), C9(H9), C11(H11), C13(H13), C15(H15),
 C16(H16), C17(H17), C18(H18), C20(H20), C22(H22), C24(H24), C1A(H1A), C26(H26),
  C27(H27), C29(H29), C31(H31), C33(H33), C34(H34), C35(H35), C36(H36),
 C74(H74), C76(H76), C78(H78), C79(H79), C80(H80), C81(H81), C83(H83), C85(H85),
  C87(H87), C88(H88), C89(H89), C90(H90), C92(H92), C94(H94), C96(H96),
 C97(H97), C98(H98), C99(H99), C101(H101), C103(H103), C105(H105), C106(H106),
 C107(H107), C108(H108)
4.e Tetrahedral OH refined with riding coordinates:
 O1(H1), O3(H3), O7(H7A), O9(H9A), O10(H10), O12(H12), O13(H13M), O14(H14),
 O15(H15M), O16(H16A), O17(H17A), O20(H20A), O22(H22A), O23(H23), O26(H26A),
 O28(H28), O25(H25)
;

loop_
_space_group_symop_id
_space_group_symop_operation_xyz
1 'x, y, z'
2 '-x, y, -z'
3 'x+1/2, y+1/2, z'
4 '-x+1/2, y+1/2, -z'

loop_
_atom_site_label
_atom_site_type_symbol
_atom_site_fract_x
_atom_site_fract_y
_atom_site_fract_z
_atom_site_U_iso_or_equiv
_atom_site_adp_type
_atom_site_occupancy
_atom_site_symmetry_multiplicity
_atom_site_calc_flag
_atom_site_refinement_flags
_atom_site_disorder_assembly
_atom_site_disorder_group
Cl1 Cl 0.7602(2) 1.0155(4) 0.2305(3) 0.133(2) Uiso 0.50 1 d P A 1
Cl2 Cl 0.7279(5) 0.9638(9) 0.3033(6) 0.249(6) Uiso 0.50 1 d P A 1
O1 O 0.73238(15) 0.8134(3) 0.0384(2) 0.0733(13) Uiso 1 1 d . . .
H1 H 0.7280 0.8464 0.0191 0.110 Uiso 1 1 calc R . .
O2 O 0.8190(2) 1.1066(4) 0.0388(3) 0.105(2) Uiso 1 1 d . . .
O3 O 0.8743(2) 1.0043(4) 0.0275(3) 0.113(2) Uiso 1 1 d . . .
H3 H 0.8601 1.0355 0.0159 0.170 Uiso 1 1 calc R . .
O4 O 0.5282(2) 0.5576(4) 0.0857(3) 0.103(2) Uiso 1 1 d . . .
O5 O 0.6126(3) 0.8470(5) 0.0536(3) 0.131(3) Uiso 1 1 d . . .
O6 O 0.5835(4) 0.9519(8) 0.1133(5) 0.204(5) Uiso 1 1 d . . .
O7 O 0.5678(3) 0.9666(5) 0.2136(4) 0.070(3) Uiso 0.50 1 d PD . .
H7A H 0.5820 0.9728 0.1897 0.105 Uiso 0.50 1 calc PR . .
O8 O 0.60313(17) 0.9078(3) 0.2943(2) 0.0829(15) Uiso 1 1 d . . .
O9 O 0.7001(2) 1.0551(4) 0.2882(3) 0.054(2) Uiso 0.50 1 d P B 2
H9A H 0.7237 1.0555 0.2825 0.081 Uiso 0.50 1 calc PR B 2
O10 O 0.82991(18) 1.0020(3) 0.2073(2) 0.0613(15) Uiso 0.75 1 d P . .
H10 H 0.8070 0.9962 0.2149 0.092 Uiso 0.75 1 calc PR . .
O11 O 0.89861(14) 0.9669(3) 0.24845(19) 0.0686(13) Uiso 1 1 d . . .
O12 O 0.9430(2) 1.0072(4) 0.3321(3) 0.112(2) Uiso 1 1 d . . .
H12 H 0.9555 0.9939 0.3079 0.168 Uiso 1 1 calc R . .
O13 O 0.9000(4) 0.9066(8) 0.5584(6) 0.111(4) Uiso 0.50 1 d P . .
H13M H 0.8794 0.9229 0.5456 0.166 Uiso 0.50 1 calc PR . .
O14 O 0.8774(3) 1.0306(5) 0.5483(3) 0.062(2) Uiso 0.50 1 d P . .
H14 H 0.8861 0.9913 0.5460 0.093 Uiso 0.50 1 calc PR . .
O15 O 0.78211(17) 0.8054(3) 0.5201(2) 0.0884(16) Uiso 1 1 d . . .
H15M H 0.7740 0.7757 0.5393 0.133 Uiso 1 1 calc R . .
O16 O 0.6621(2) 0.9912(4) 0.3982(3) 0.0465(18) Uiso 0.50 1 d P . .
H16A H 0.6608 1.0325 0.4045 0.070 Uiso 0.50 1 calc PR . .
O17 O 0.5052(8) 1.2621(14) 0.1204(11) 0.199(10) Uiso 0.50 1 d PD . .
H17A H 0.5240 1.2536 0.1029 0.299 Uiso 0.50 1 calc PR . .
O18 O 0.5284(9) 1.3335(16) 0.0431(11) 0.206(10) Uiso 0.50 1 d P . .
O19 O 0.6915(4) 1.0031(7) 0.5136(5) 0.098(4) Uiso 0.50 1 d P . .
O20 O 0.6726(4) 1.1866(7) 0.5434(5) 0.183(4) Uiso 1 1 d . . .
H20A H 0.6532 1.1631 0.5493 0.274 Uiso 1 1 calc R . .
O21 O 0.5626(2) 0.7196(4) 0.5719(3) 0.113(2) Uiso 1 1 d . . .
O22 O 0.5369(4) 0.8260(8) 0.5284(5) 0.103(4) Uiso 0.50 1 d P C 1
H22A H 0.5486 0.7978 0.5472 0.155 Uiso 0.50 1 calc PR C 1
O23 O 0.5270(3) 0.6287(5) 0.6323(3) 0.058(2) Uiso 0.50 1 d P . .
H23 H 0.5431 0.6104 0.6143 0.087 Uiso 0.50 1 calc PR . .
O24 O 0.5127(4) 0.9107(8) 0.5266(5) 0.105(4) Uiso 0.50 1 d P . 2
C160 C 0.5373(7) 1.2920(13) 0.5439(9) 0.048(6) Uiso 0.25 1 d P D 1
H16B H 0.5593 1.3143 0.5296 0.073 Uiso 0.25 1 calc PR D 1
H16C H 0.5448 1.2464 0.5546 0.073 Uiso 0.25 1 calc PR D 1
H16D H 0.5294 1.3176 0.5730 0.073 Uiso 0.25 1 calc PR D 1
O26 O 0.5863(4) 1.2836(8) 0.5765(6) 0.109(4) Uiso 0.50 1 d PD E 2
H26A H 0.5821 1.2490 0.5590 0.164 Uiso 0.50 1 calc PR E 2
O27 O 0.6257(7) 0.9160(12) 0.9762(8) 0.162(7) Uiso 0.50 1 d P . .
O28 O 0.7854(4) 0.9772(8) 1.0006(5) 0.107(4) Uiso 0.50 1 d P F 2
H28 H 0.7796 1.0181 1.0023 0.161 Uiso 0.50 1 calc PR F 2
O29 O 0.7237(8) 0.9185(14) 0.9773(9) 0.174(8) Uiso 0.50 1 d P G 1
O30 O 0.6759(3) 0.9827(6) 0.9393(4) 0.160(4) Uiso 1 1 d . . .
N1 N 0.73963(12) 1.1117(2) -0.13856(17) 0.0384(10) Uani 1 1 d . . .
N2 N 0.68953(13) 1.1318(2) -0.05617(17) 0.0403(11) Uani 1 1 d . . .
N3 N 0.86023(14) 0.8648(3) -0.12864(18) 0.0480(12) Uani 1 1 d . . .
N4 N 0.88000(17) 0.7867(3) -0.0387(2) 0.0550(13) Uani 1 1 d . . .
N5 N 0.92061(14) 1.1705(3) -0.12621(18) 0.0459(12) Uani 1 1 d . . .
N6 N 0.94496(12) 1.2404(2) -0.03394(17) 0.0383(10) Uani 1 1 d . . .
N7 N 0.94560(13) 0.9165(2) 0.17151(19) 0.0436(11) Uani 1 1 d . . .
N8 N 0.97506(13) 1.0501(2) 0.16003(18) 0.0440(11) Uani 1 1 d . . .
N9 N 0.85063(13) 1.2895(2) 0.16130(16) 0.0382(10) Uani 1 1 d . . .
N10 N 0.76869(13) 1.2772(2) 0.14043(16) 0.0358(10) Uani 1 1 d . . .
N11 N 0.76326(15) 0.8494(2) 0.13582(17) 0.0425(11) Uani 1 1 d . . .
N12 N 0.71451(13) 0.9654(2) 0.14830(16) 0.0389(10) Uani 1 1 d . . .
N13 N 0.71143(12) 1.2256(2) 0.39202(16) 0.0341(10) Uani 1 1 d . . .
N14 N 0.62853(12) 1.2181(2) 0.37939(17) 0.0360(10) Uani 1 1 d . . .
N15 N 0.56189(12) 0.8333(2) 0.36759(16) 0.0342(10) Uani 1 1 d . . .
N16 N 0.52199(12) 0.9569(2) 0.38764(15) 0.0335(9) Uani 1 1 d . . .
N17 N 0.54231(13) 1.1545(2) 0.58040(16) 0.0369(10) Uani 1 1 d . . .
N18 N 0.58216(12) 1.0911(2) 0.66525(15) 0.0336(9) Uani 1 1 d . . .
N19 N 0.64756(12) 0.7182(2) 0.56917(16) 0.0361(10) Uani 1 1 d . . .
N20 N 0.66320(12) 0.8049(2) 0.65488(15) 0.0321(9) Uani 1 1 d . . .
N21 N 0.76632(11) 1.0699(2) 0.66628(15) 0.0319(9) Uani 1 1 d . . .
N22 N 0.81314(12) 1.0995(2) 0.58287(16) 0.0350(10) Uani 1 1 d . . .
N23 N 0.74773(12) 0.8051(2) 0.38300(15) 0.0354(10) Uani 1 1 d . . .
N24 N 0.78727(12) 0.9326(2) 0.37790(16) 0.0354(10) Uani 1 1 d . . .
C1 C 0.68238(15) 0.8083(2) 0.40968(19) 0.0341(11) Uani 1 1 d . . .
C2 C 0.64436(14) 0.8152(3) 0.39368(18) 0.0337(11) Uani 1 1 d . . .
H2 H 0.6381 0.8307 0.3605 0.040 Uiso 1 1 calc R . .
C3 C 0.61418(15) 0.8000(3) 0.42528(19) 0.0348(11) Uani 1 1 d . . .
C4 C 0.62387(16) 0.7772(3) 0.4731(2) 0.0373(12) Uani 1 1 d . . .
H4 H 0.6039 0.7662 0.4945 0.045 Uiso 1 1 calc R . .
C5 C 0.66233(15) 0.7699(3) 0.49093(19) 0.0347(11) Uani 1 1 d . . .
C6 C 0.69170(15) 0.7853(3) 0.45990(18) 0.0328(11) Uani 1 1 d . . .
H6 H 0.7179 0.7807 0.4718 0.039 Uiso 1 1 calc R . .
C7 C 0.71222(15) 0.8213(3) 0.37428(19) 0.0346(11) Uani 1 1 d . . .
H7 H 0.7049 0.8427 0.3433 0.042 Uiso 1 1 calc R . .
C8 C 0.57324(15) 0.8082(3) 0.40964(18) 0.0328(11) Uani 1 1 d . . .
H8 H 0.5544 0.7942 0.4319 0.039 Uiso 1 1 calc R . .
C9 C 0.67227(15) 0.7441(2) 0.54189(19) 0.0322(11) Uani 1 1 d . . .
H9 H 0.6983 0.7471 0.5548 0.039 Uiso 1 1 calc R . .
C10 C 0.70985(14) 1.0024(3) 0.64835(18) 0.0325(11) Uani 1 1 d . . .
C11 C 0.69614(13) 0.9383(2) 0.64395(17) 0.0275(10) Uani 1 1 d . . .
H11 H 0.7137 0.9022 0.6403 0.033 Uiso 1 1 calc R . .
C12 C 0.65641(14) 0.9247(2) 0.64471(18) 0.0303(11) Uani 1 1 d . . .
C13 C 0.63095(14) 0.9778(3) 0.64835(18) 0.0316(11) Uani 1 1 d . . .
H13 H 0.6040 0.9693 0.6485 0.038 Uiso 1 1 calc R . .
C14 C 0.64451(14) 1.0437(2) 0.65187(18) 0.0285(10) Uani 1 1 d . . .
C15 C 0.68398(13) 1.0567(2) 0.65224(17) 0.0287(10) Uani 1 1 d . . .
H15 H 0.6934 1.1015 0.6551 0.034 Uiso 1 1 calc R . .
C16 C 0.75169(14) 1.0141(2) 0.65217(18) 0.0307(11) Uani 1 1 d . . .
H16 H 0.7684 0.9786 0.6437 0.037 Uiso 1 1 calc R . .
C17 C 0.64124(14) 0.8548(2) 0.64544(18) 0.0302(11) Uani 1 1 d . . .
H17 H 0.6144 0.8473 0.6386 0.036 Uiso 1 1 calc R . .
C18 C 0.61722(13) 1.1002(2) 0.65765(18) 0.0288(10) Uani 1 1 d . . .
H18 H 0.6266 1.1450 0.6555 0.035 Uiso 1 1 calc R . .
C19 C 0.77506(14) 1.1030(3) 0.50408(19) 0.0340(11) Uani 1 1 d . . .
C20 C 0.75170(14) 1.1425(2) 0.47240(19) 0.0326(11) Uani 1 1 d . . .
H20 H 0.7413 1.1831 0.4846 0.039 Uiso 1 1 calc R . .
C21 C 0.74325(14) 1.1235(2) 0.42276(19) 0.0320(11) Uani 1 1 d . . .
C22 C 0.75662(14) 1.0615(3) 0.40590(19) 0.0335(11) Uani 1 1 d . . .
H22 H 0.7498 1.0471 0.3726 0.040 Uiso 1 1 calc R . .
C23 C 0.77997(14) 1.0207(3) 0.4379(2) 0.0366(12) Uani 1 1 d . . .
C24 C 0.78902(14) 1.0414(3) 0.48679(19) 0.0324(11) Uani 1 1 d . . .
H24 H 0.8047 1.0138 0.5087 0.039 Uiso 1 1 calc R . .
C1A C 0.78594(14) 1.1262(2) 0.55618(18) 0.0313(11) Uani 1 1 d . . .
H1A H 0.7719 1.1622 0.5698 0.038 Uiso 1 1 calc R . .
C26 C 0.72062(14) 1.1647(3) 0.38513(19) 0.0325(11) Uani 1 1 d . . .
H26 H 0.7126 1.1443 0.3541 0.039 Uiso 1 1 calc R . .
C27 C 0.79516(15) 0.9564(3) 0.4206(2) 0.0373(12) Uani 1 1 d . . .
H27 H 0.8119 0.9315 0.4431 0.045 Uiso 1 1 calc R . .
C28 C 0.56035(13) 1.0509(3) 0.42017(18) 0.0318(11) Uani 1 1 d . . .
C29 C 0.58359(14) 1.1034(3) 0.40534(19) 0.0373(12) Uani 1 1 d . . .
H29 H 0.5931 1.1034 0.3727 0.045 Uiso 1 1 calc R . .
C30 C 0.59301(15) 1.1568(3) 0.4388(2) 0.0364(12) Uani 1 1 d . . .
C31 C 0.58043(15) 1.1548(3) 0.4870(2) 0.0373(12) Uani 1 1 d . . .
H31 H 0.5876 1.1900 0.5097 0.045 Uiso 1 1 calc R . .
C32 C 0.55737(14) 1.1023(3) 0.50303(19) 0.0337(11) Uani 1 1 d . . .
C33 C 0.54775(14) 1.0497(3) 0.46938(19) 0.0343(11) Uani 1 1 d . . .
H33 H 0.5326 1.0131 0.4799 0.041 Uiso 1 1 calc R . .
C34 C 0.54767(14) 1.0000(3) 0.38223(19) 0.0343(11) Uani 1 1 d . . .
H34 H 0.5600 1.0001 0.3513 0.041 Uiso 1 1 calc R . .
C35 C 0.61646(15) 1.2137(3) 0.4226(2) 0.0368(12) Uani 1 1 d . . .
H35 H 0.6227 1.2485 0.4460 0.044 Uiso 1 1 calc R . .
C36 C 0.54257(14) 1.1024(3) 0.55315(19) 0.0346(11) Uani 1 1 d . . .
H36 H 0.5327 1.0616 0.5659 0.042 Uiso 1 1 calc R . .
C37 C 0.51099(14) 0.9138(3) 0.34407(19) 0.0335(11) Uani 1 1 d . . .
H37 H 0.5257 0.9279 0.3147 0.040 Uiso 1 1 calc R . .
C38 C 0.46786(15) 0.9228(3) 0.33138(19) 0.0366(12) Uani 1 1 d . . .
H38A H 0.4624 0.9703 0.3225 0.044 Uiso 1 1 calc R . .
H38B H 0.4533 0.9114 0.3611 0.044 Uiso 1 1 calc R . .
C39 C 0.45465(15) 0.8774(3) 0.2874(2) 0.0410(13) Uani 1 1 d . . .
H39A H 0.4264 0.8821 0.2805 0.049 Uiso 1 1 calc R . .
H39B H 0.4676 0.8914 0.2569 0.049 Uiso 1 1 calc R . .
C40 C 0.46444(15) 0.8043(3) 0.2995(2) 0.0434(13) Uani 1 1 d . . .
H40A H 0.4569 0.7759 0.2700 0.052 Uiso 1 1 calc R . .
H40B H 0.4494 0.7893 0.3278 0.052 Uiso 1 1 calc R . .
C41 C 0.50742(16) 0.7947(3) 0.3133(2) 0.0411(12) Uani 1 1 d . . .
H41A H 0.5124 0.7471 0.3226 0.049 Uiso 1 1 calc R . .
H41B H 0.5224 0.8053 0.2839 0.049 Uiso 1 1 calc R . .
C42 C 0.52049(15) 0.8401(3) 0.3571(2) 0.0361(12) Uani 1 1 d . . .
H42 H 0.5068 0.8268 0.3876 0.043 Uiso 1 1 calc R . .
C43 C 0.64543(15) 0.7388(2) 0.65878(19) 0.0323(11) Uani 1 1 d . . .
H43 H 0.6167 0.7430 0.6539 0.039 Uiso 1 1 calc R . .
C44 C 0.65623(19) 0.7102(3) 0.7115(2) 0.0448(14) Uani 1 1 d . . .
H44A H 0.6456 0.7397 0.7372 0.054 Uiso 1 1 calc R . .
H44B H 0.6847 0.7094 0.7172 0.054 Uiso 1 1 calc R . .
C45 C 0.6401(2) 0.6384(3) 0.7166(2) 0.0502(15) Uani 1 1 d . . .
H45A H 0.6476 0.6204 0.7504 0.060 Uiso 1 1 calc R . .
H45B H 0.6115 0.6395 0.7127 0.060 Uiso 1 1 calc R . .
C46 C 0.6559(2) 0.5925(3) 0.6764(2) 0.0505(15) Uani 1 1 d . . .
H46A H 0.6448 0.5469 0.6791 0.061 Uiso 1 1 calc R . .
H46B H 0.6843 0.5889 0.6817 0.061 Uiso 1 1 calc R . .
C47 C 0.64550(18) 0.6213(3) 0.6239(2) 0.0409(13) Uani 1 1 d . . .
H47A H 0.6565 0.5920 0.5983 0.049 Uiso 1 1 calc R . .
H47B H 0.6171 0.6214 0.6178 0.049 Uiso 1 1 calc R . .
C48 C 0.66058(15) 0.6920(3) 0.61824(18) 0.0330(11) Uani 1 1 d . . .
H48 H 0.6894 0.6915 0.6212 0.040 Uiso 1 1 calc R . .
C49 C 0.77430(15) 0.8205(3) 0.34360(19) 0.0358(11) Uani 1 1 d . . .
H49 H 0.7597 0.8422 0.3145 0.043 Uiso 1 1 calc R . .
C50 C 0.79231(17) 0.7549(3) 0.3263(2) 0.0413(13) Uani 1 1 d . . .
H50A H 0.7719 0.7254 0.3110 0.050 Uiso 1 1 calc R . .
H50B H 0.8047 0.7311 0.3556 0.050 Uiso 1 1 calc R . .
C51 C 0.82244(19) 0.7691(3) 0.2879(2) 0.0518(15) Uani 1 1 d . . .
H51A H 0.8348 0.7263 0.2785 0.062 Uiso 1 1 calc R . .
H51B H 0.8095 0.7886 0.2571 0.062 Uiso 1 1 calc R . .
C52 C 0.85291(18) 0.8170(3) 0.3089(3) 0.0550(16) Uani 1 1 d . . .
H52A H 0.8714 0.8268 0.2829 0.066 Uiso 1 1 calc R . .
H52B H 0.8674 0.7958 0.3378 0.066 Uiso 1 1 calc R . .
C53 C 0.83464(17) 0.8826(3) 0.3257(2) 0.0494(14) Uani 1 1 d . . .
H53A H 0.8550 0.9129 0.3404 0.059 Uiso 1 1 calc R . .
H53B H 0.8218 0.9055 0.2964 0.059 Uiso 1 1 calc R . .
C54 C 0.80528(15) 0.8683(3) 0.3646(2) 0.0375(12) Uani 1 1 d . . .
H54 H 0.8186 0.8480 0.3952 0.045 Uiso 1 1 calc R . .
C55 C 0.82147(14) 1.1259(3) 0.63300(19) 0.0321(11) Uani 1 1 d . . .
H55 H 0.8074 1.1693 0.6370 0.039 Uiso 1 1 calc R . .
C56 C 0.86492(15) 1.1377(3) 0.6409(2) 0.0393(12) Uani 1 1 d . . .
H56A H 0.8787 1.0952 0.6346 0.047 Uiso 1 1 calc R . .
H56B H 0.8731 1.1715 0.6164 0.047 Uiso 1 1 calc R . .
C57 C 0.87599(17) 1.1620(3) 0.6938(2) 0.0481(14) Uani 1 1 d . . .
H57A H 0.9044 1.1675 0.6978 0.058 Uiso 1 1 calc R . .
H57B H 0.8640 1.2064 0.6992 0.058 Uiso 1 1 calc R . .
C58 C 0.86296(16) 1.1128(3) 0.7329(2) 0.0457(14) Uani 1 1 d . . .
H58A H 0.8683 1.1321 0.7669 0.055 Uiso 1 1 calc R . .
H58B H 0.8779 1.0706 0.7309 0.055 Uiso 1 1 calc R . .
C59 C 0.82013(15) 1.0972(3) 0.7255(2) 0.0400(12) Uani 1 1 d . . .
H59A H 0.8051 1.1378 0.7334 0.048 Uiso 1 1 calc R . .
H59B H 0.8134 1.0613 0.7492 0.048 Uiso 1 1 calc R . .
C60 C 0.80865(13) 1.0745(3) 0.67176(18) 0.0307(11) Uani 1 1 d . . .
H60 H 0.8203 1.0296 0.6652 0.037 Uiso 1 1 calc R . .
C61 C 0.55745(14) 1.1491(3) 0.67147(18) 0.0321(11) Uani 1 1 d . . .
H61 H 0.5731 1.1912 0.6699 0.039 Uiso 1 1 calc R . .
C62 C 0.53942(15) 1.1449(3) 0.7221(2) 0.0439(14) Uani 1 1 d . . .
H62A H 0.5601 1.1454 0.7492 0.053 Uiso 1 1 calc R . .
H62B H 0.5253 1.1019 0.7243 0.053 Uiso 1 1 calc R . .
C63 C 0.51175(18) 1.2032(4) 0.7298(2) 0.0532(16) Uani 1 1 d . . .
H63A H 0.5261 1.2462 0.7302 0.064 Uiso 1 1 calc R . .
H63B H 0.5000 1.1981 0.7626 0.064 Uiso 1 1 calc R . .
C64 C 0.48000(17) 1.2043(4) 0.6876(3) 0.0550(16) Uani 1 1 d . . .
H64A H 0.4631 1.2438 0.6918 0.066 Uiso 1 1 calc R . .
H64B H 0.4640 1.1632 0.6893 0.066 Uiso 1 1 calc R . .
C65 C 0.49794(17) 1.2080(3) 0.6365(2) 0.0477(14) Uani 1 1 d . . .
H65A H 0.5121 1.2509 0.6341 0.057 Uiso 1 1 calc R . .
H65B H 0.4771 1.2074 0.6095 0.057 Uiso 1 1 calc R . .
C66 C 0.52574(15) 1.1491(3) 0.6288(2) 0.0397(12) Uani 1 1 d . . .
H66 H 0.5110 1.1060 0.6299 0.048 Uiso 1 1 calc R . .
C67 C 0.68928(15) 1.2586(3) 0.3508(2) 0.0346(11) Uani 1 1 d . . .
H67 H 0.6860 1.2266 0.3220 0.042 Uiso 1 1 calc R . .
C68 C 0.71163(15) 1.3209(3) 0.3338(2) 0.0416(13) Uani 1 1 d . . .
H68A H 0.7172 1.3509 0.3630 0.050 Uiso 1 1 calc R . .
H68B H 0.7366 1.3064 0.3211 0.050 Uiso 1 1 calc R . .
C69 C 0.68857(17) 1.3593(3) 0.2929(2) 0.0460(14) Uani 1 1 d . . .
H69A H 0.7026 1.4009 0.2848 0.055 Uiso 1 1 calc R . .
H69B H 0.6862 1.3314 0.2621 0.055 Uiso 1 1 calc R . .
C70 C 0.64910(16) 1.3773(3) 0.3084(2) 0.0482(15) Uani 1 1 d . . .
H70A H 0.6344 1.3988 0.2798 0.058 Uiso 1 1 calc R . .
H70B H 0.6515 1.4105 0.3361 0.058 Uiso 1 1 calc R . .
C71 C 0.62667(16) 1.3167(3) 0.3257(2) 0.0436(13) Uani 1 1 d . . .
H71A H 0.6208 1.2864 0.2968 0.052 Uiso 1 1 calc R . .
H71B H 0.6019 1.3318 0.3386 0.052 Uiso 1 1 calc R . .
C72 C 0.65008(14) 1.2787(3) 0.36695(19) 0.0329(11) Uani 1 1 d . . .
H72 H 0.6533 1.3079 0.3974 0.040 Uiso 1 1 calc R . .
C73 C 0.93065(17) 1.1364(3) 0.1264(2) 0.0433(13) Uani 1 1 d . . .
C74 C 0.90360(16) 1.1824(3) 0.1390(2) 0.0430(13) Uani 1 1 d . . .
H74 H 0.8938 1.1809 0.1715 0.052 Uiso 1 1 calc R . .
C75 C 0.88991(16) 1.2320(3) 0.1045(2) 0.0429(13) Uani 1 1 d . . .
C76 C 0.90411(15) 1.2321(3) 0.0567(2) 0.0398(12) Uani 1 1 d . . .
H76 H 0.8951 1.2650 0.0330 0.048 Uiso 1 1 calc R . .
C77 C 0.93131(16) 1.1849(3) 0.0431(2) 0.0398(12) Uani 1 1 d . . .
C78 C 0.94393(16) 1.1364(3) 0.0785(2) 0.0422(13) Uani 1 1 d . . .
H78 H 0.9619 1.1030 0.0695 0.051 Uiso 1 1 calc R . .
C79 C 0.94572(18) 1.0874(3) 0.1650(2) 0.0464(14) Uani 1 1 d . . .
H79 H 0.9326 1.0838 0.1952 0.056 Uiso 1 1 calc R . .
C80 C 0.86277(16) 1.2832(3) 0.1185(2) 0.0477(14) Uani 1 1 d . . .
H80 H 0.8536 1.3140 0.0933 0.057 Uiso 1 1 calc R . .
C81 C 0.94888(15) 1.1888(3) -0.00535(19) 0.0366(12) Uani 1 1 d . . .
H81 H 0.9637 1.1518 -0.0160 0.044 Uiso 1 1 calc R . .
C82 C 0.71790(16) 1.1461(3) 0.0275(2) 0.0394(12) Uani 1 1 d . . .
C83 C 0.73548(16) 1.1901(3) 0.0618(2) 0.0395(12) Uani 1 1 d . . .
H83 H 0.7424 1.2339 0.0513 0.047 Uiso 1 1 calc R . .
C84 C 0.74317(16) 1.1707(3) 0.1113(2) 0.0402(13) Uani 1 1 d . . .
C85 C 0.73352(16) 1.1065(3) 0.1264(2) 0.0409(12) Uani 1 1 d . . .
H85 H 0.7390 1.0929 0.1602 0.049 Uiso 1 1 calc R . .
C86 C 0.71579(17) 1.0617(3) 0.0919(2) 0.0432(13) Uani 1 1 d . . .
C87 C 0.70774(18) 1.0818(3) 0.0434(2) 0.0468(14) Uani 1 1 d . . .
H87 H 0.6951 1.0517 0.0202 0.056 Uiso 1 1 calc R . .
C88 C 0.70903(15) 1.1676(3) -0.0247(2) 0.0392(12) Uani 1 1 d . . .
H88 H 0.7183 1.2100 -0.0352 0.047 Uiso 1 1 calc R . .
C89 C 0.76090(15) 1.2176(3) 0.1503(2) 0.0382(12) Uani 1 1 d . . .
H89 H 0.7663 1.2014 0.1835 0.046 Uiso 1 1 calc R . .
C90 C 0.70601(18) 0.9916(3) 0.1055(2) 0.0454(14) Uani 1 1 d . . .
H90 H 0.6926 0.9647 0.0808 0.054 Uiso 1 1 calc R . .
C91 C 0.85821(16) 0.9859(3) -0.1257(2) 0.0428(13) Uani 1 1 d . . .
C92 C 0.87966(17) 1.0436(3) -0.1255(2) 0.0472(14) Uani 1 1 d . . .
H92 H 0.9070 1.0406 -0.1251 0.057 Uiso 1 1 calc R . .
C93 C 0.86190(15) 1.1077(3) -0.1259(2) 0.0406(12) Uani 1 1 d . . .
C94 C 0.82175(15) 1.1109(3) -0.1284(2) 0.0394(12) Uani 1 1 d . . .
H94 H 0.8092 1.1534 -0.1297 0.047 Uiso 1 1 calc R . .
C95 C 0.79991(15) 1.0526(3) -0.1291(2) 0.0380(12) Uani 1 1 d . . .
C96 C 0.81787(16) 0.9898(3) -0.1272(2) 0.0407(13) Uani 1 1 d . . .
H96 H 0.8028 0.9499 -0.1270 0.049 Uiso 1 1 calc R . .
C97 C 0.87809(17) 0.9206(3) -0.1258(2) 0.0476(14) Uani 1 1 d . . .
H97 H 0.9055 0.9201 -0.1236 0.057 Uiso 1 1 calc R . .
C98 C 0.88424(17) 1.1704(3) -0.1255(2) 0.0452(14) Uani 1 1 d . . .
H98 H 0.8710 1.2121 -0.1248 0.054 Uiso 1 1 calc R . .
C99 C 0.75683(15) 1.0561(3) -0.13220(19) 0.0377(12) Uani 1 1 d . . .
H99 H 0.7422 1.0160 -0.1294 0.045 Uiso 1 1 calc R . .
C100 C 0.85818(19) 0.8309(3) 0.0394(2) 0.0467(14) Uani 1 1 d . . .
C101 C 0.8263(2) 0.8378(3) 0.0680(2) 0.0488(15) Uani 1 1 d . . .
H101 H 0.8013 0.8271 0.0537 0.059 Uiso 1 1 calc R . .
C102 C 0.83062(18) 0.8600(3) 0.1169(2) 0.0442(13) Uani 1 1 d . . .
C103 C 0.86758(17) 0.8766(3) 0.1380(2) 0.0440(13) Uani 1 1 d . . .
H103 H 0.8707 0.8920 0.1718 0.053 Uiso 1 1 calc R . .
C104 C 0.89935(17) 0.8704(3) 0.1092(2) 0.0435(13) Uani 1 1 d . . .
C105 C 0.89504(19) 0.8467(3) 0.0599(2) 0.0492(14) Uani 1 1 d . . .
H105 H 0.9169 0.8415 0.0405 0.059 Uiso 1 1 calc R . .
C106 C 0.8527(2) 0.8026(3) -0.0128(2) 0.0513(15) Uani 1 1 d . . .
H106 H 0.8271 0.7966 -0.0267 0.062 Uiso 1 1 calc R . .
C107 C 0.79758(17) 0.8642(3) 0.1497(2) 0.0404(12) Uani 1 1 d . . .
H107 H 0.8026 0.8790 0.1833 0.048 Uiso 1 1 calc R . .
C108 C 0.93874(18) 0.8901(3) 0.1293(2) 0.0486(14) Uani 1 1 d . . .
H108 H 0.9598 0.8822 0.1089 0.058 Uiso 1 1 calc R . .
C109 C 0.98576(17) 0.9345(3) 0.1857(3) 0.0526(16) Uani 1 1 d . . .
H109 H 1.0020 0.9281 0.1563 0.063 Uiso 1 1 calc R . .
C110 C 1.0007(2) 0.8886(4) 0.2292(3) 0.067(2) Uani 1 1 d . . .
H11A H 0.9835 0.8924 0.2573 0.081 Uiso 1 1 calc R . .
H11B H 1.0003 0.8412 0.2177 0.081 Uiso 1 1 calc R . .
C111 C 1.0411(2) 0.9076(5) 0.2471(4) 0.086(3) Uani 1 1 d . . .
H11C H 1.0500 0.8779 0.2753 0.103 Uiso 1 1 calc R . .
H11D H 1.0587 0.9013 0.2195 0.103 Uiso 1 1 calc R . .
C112 C 1.0428(2) 0.9792(5) 0.2641(3) 0.084(3) Uani 1 1 d . . .
H11E H 1.0696 0.9908 0.2753 0.101 Uiso 1 1 calc R . .
H11F H 1.0265 0.9848 0.2932 0.101 Uiso 1 1 calc R . .
C113 C 1.02847(19) 1.0278(4) 0.2215(3) 0.065(2) Uani 1 1 d . . .
H11G H 1.0284 1.0746 0.2343 0.078 Uiso 1 1 calc R . .
H11H H 1.0460 1.0256 0.1936 0.078 Uiso 1 1 calc R . .
C114 C 0.98806(16) 1.0077(3) 0.2029(2) 0.0471(14) Uani 1 1 d . . .
H114 H 0.9702 1.0143 0.2306 0.056 Uiso 1 1 calc R . .
C115 C 0.96693(15) 1.2424(3) -0.07957(19) 0.0360(12) Uani 1 1 d . . .
H115 H 0.9853 1.2036 -0.0793 0.043 Uiso 1 1 calc R . .
C116 C 0.98973(16) 1.3081(3) -0.0791(2) 0.0423(13) Uani 1 1 d . . .
H11I H 1.0083 1.3090 -0.0496 0.051 Uiso 1 1 calc R . .
H11J H 0.9718 1.3466 -0.0764 0.051 Uiso 1 1 calc R . .
C117 C 1.01163(18) 1.3151(3) -0.1273(2) 0.0509(15) Uani 1 1 d . . .
H11K H 1.0252 1.3589 -0.1271 0.061 Uiso 1 1 calc R . .
H11L H 1.0312 1.2790 -0.1284 0.061 Uiso 1 1 calc R . .
C118 C 0.9847(2) 1.3105(5) -0.1728(2) 0.073(2) Uani 1 1 d . . .
H11M H 0.9997 1.3128 -0.2033 0.087 Uiso 1 1 calc R . .
H11N H 0.9667 1.3492 -0.1735 0.087 Uiso 1 1 calc R . .
C119 C 0.9616(2) 1.2451(5) -0.1732(2) 0.069(2) Uani 1 1 d . . .
H11O H 0.9433 1.2442 -0.2031 0.083 Uiso 1 1 calc R . .
H11P H 0.9795 1.2065 -0.1756 0.083 Uiso 1 1 calc R . .
C120 C 0.93939(16) 1.2381(3) -0.1260(2) 0.0437(13) Uani 1 1 d . . .
H120 H 0.9194 1.2742 -0.1251 0.052 Uiso 1 1 calc R . .
C121 C 0.8699(2) 0.7565(3) -0.0880(2) 0.0524(15) Uani 1 1 d . . .
H121 H 0.8412 0.7508 -0.0920 0.063 Uiso 1 1 calc R . .
C122 C 0.8893(3) 0.6868(4) -0.0900(3) 0.073(2) Uani 1 1 d . . .
H12A H 0.9174 0.6915 -0.0820 0.087 Uiso 1 1 calc R . .
H12B H 0.8786 0.6569 -0.0646 0.087 Uiso 1 1 calc R . .
C123 C 0.8824(3) 0.6560(4) -0.1418(3) 0.085(3) Uani 1 1 d . . .
H12C H 0.8961 0.6124 -0.1430 0.102 Uiso 1 1 calc R . .
H12D H 0.8544 0.6473 -0.1483 0.102 Uiso 1 1 calc R . .
C124 C 0.8963(3) 0.7017(4) -0.1820(3) 0.078(2) Uani 1 1 d . . .
H12E H 0.8908 0.6808 -0.2153 0.094 Uiso 1 1 calc R . .
H12F H 0.9246 0.7076 -0.1769 0.094 Uiso 1 1 calc R . .
C125 C 0.8766(2) 0.7703(4) -0.1808(3) 0.0608(17) Uani 1 1 d . . .
H12G H 0.8486 0.7650 -0.1891 0.073 Uiso 1 1 calc R . .
H12H H 0.8872 0.8000 -0.2065 0.073 Uiso 1 1 calc R . .
C126 C 0.88287(19) 0.8032(3) -0.1286(2) 0.0507(15) Uani 1 1 d . . .
H126 H 0.9108 0.8142 -0.1220 0.061 Uiso 1 1 calc R . .
C127 C 0.69756(14) 1.1096(3) -0.14418(19) 0.0349(11) Uani 1 1 d . . .
H127 H 0.6883 1.0629 -0.1375 0.042 Uiso 1 1 calc R . .
C128 C 0.68479(15) 1.1303(3) -0.1977(2) 0.0366(12) Uani 1 1 d . . .
H12I H 0.6958 1.1749 -0.2051 0.044 Uiso 1 1 calc R . .
H12J H 0.6948 1.0975 -0.2217 0.044 Uiso 1 1 calc R . .
C129 C 0.64104(15) 1.1335(3) -0.20465(19) 0.0371(12) Uani 1 1 d . . .
H12K H 0.6335 1.1466 -0.2397 0.045 Uiso 1 1 calc R . .
H12L H 0.6301 1.0884 -0.1987 0.045 Uiso 1 1 calc R . .
C130 C 0.62459(16) 1.1832(3) -0.1691(2) 0.0462(14) Uani 1 1 d . . .
H13A H 0.5961 1.1833 -0.1736 0.055 Uiso 1 1 calc R . .
H13B H 0.6340 1.2290 -0.1764 0.055 Uiso 1 1 calc R . .
C131 C 0.63690(16) 1.1642(3) -0.1151(2) 0.0444(13) Uani 1 1 d . . .
H13C H 0.6249 1.1208 -0.1069 0.053 Uiso 1 1 calc R . .
H13D H 0.6274 1.1987 -0.0921 0.053 Uiso 1 1 calc R . .
C132 C 0.68117(15) 1.1581(3) -0.10682(19) 0.0354(11) Uani 1 1 d . . .
H132 H 0.6934 1.2034 -0.1100 0.042 Uiso 1 1 calc R . .
C133 C 0.70086(16) 0.8976(3) 0.1563(2) 0.0384(12) Uani 1 1 d . . .
H133 H 0.6889 0.8794 0.1241 0.046 Uiso 1 1 calc R . .
C134 C 0.67083(17) 0.8985(3) 0.1962(2) 0.0445(13) Uani 1 1 d . . .
H13E H 0.6828 0.9168 0.2279 0.053 Uiso 1 1 calc R . .
H13F H 0.6492 0.9285 0.1850 0.053 Uiso 1 1 calc R . .
C135 C 0.65516(19) 0.8287(3) 0.2056(3) 0.0534(15) Uani 1 1 d . . .
H13G H 0.6409 0.8120 0.1748 0.064 Uiso 1 1 calc R . .
H13H H 0.6369 0.8307 0.2328 0.064 Uiso 1 1 calc R . .
C136 C 0.68794(18) 0.7804(3) 0.2205(2) 0.0487(14) Uani 1 1 d . . .
H13I H 0.6774 0.7343 0.2229 0.058 Uiso 1 1 calc R . .
H13J H 0.6994 0.7930 0.2540 0.058 Uiso 1 1 calc R . .
C137 C 0.71987(18) 0.7808(3) 0.1824(2) 0.0444(13) Uani 1 1 d . . .
H13K H 0.7416 0.7518 0.1949 0.053 Uiso 1 1 calc R . .
H13L H 0.7095 0.7623 0.1499 0.053 Uiso 1 1 calc R . .
C138 C 0.73466(17) 0.8528(3) 0.1745(2) 0.0409(12) Uani 1 1 d . . .
H138 H 0.7469 0.8708 0.2066 0.049 Uiso 1 1 calc R . .
C139 C 0.82435(15) 1.3462(3) 0.1692(2) 0.0355(11) Uani 1 1 d . . .
H139 H 0.8214 1.3736 0.1377 0.043 Uiso 1 1 calc R . .
C140 C 0.84123(16) 1.3901(3) 0.2119(2) 0.0391(12) Uani 1 1 d . . .
H14A H 0.8452 1.3628 0.2427 0.047 Uiso 1 1 calc R . .
H14B H 0.8666 1.4080 0.2030 0.047 Uiso 1 1 calc R . .
C141 C 0.81433(16) 1.4478(3) 0.22148(19) 0.0373(12) Uani 1 1 d . . .
H14C H 0.8131 1.4784 0.1921 0.045 Uiso 1 1 calc R . .
H14D H 0.8247 1.4736 0.2510 0.045 Uiso 1 1 calc R . .
C142 C 0.77346(17) 1.4232(3) 0.2309(2) 0.0452(14) Uani 1 1 d . . .
H14E H 0.7740 1.3986 0.2632 0.054 Uiso 1 1 calc R . .
H14F H 0.7561 1.4624 0.2336 0.054 Uiso 1 1 calc R . .
C143 C 0.75777(16) 1.3776(3) 0.1892(2) 0.0408(12) Uani 1 1 d . . .
H14G H 0.7545 1.4035 0.1576 0.049 Uiso 1 1 calc R . .
H14H H 0.7321 1.3604 0.1975 0.049 Uiso 1 1 calc R . .
C144 C 0.78490(15) 1.3186(3) 0.18196(18) 0.0346(11) Uani 1 1 d . . .
H144 H 0.7876 1.2912 0.2134 0.042 Uiso 1 1 calc R . .
C145 C 0.7606(4) 0.9832(7) 0.2753(5) 0.052(3) Uiso 0.50 1 d P A 1
H14U H 0.7770 1.0112 0.2987 0.063 Uiso 0.50 1 calc PR A 1
H14V H 0.7752 0.9412 0.2705 0.063 Uiso 0.50 1 calc PR A 1
C146 C 0.8302(3) 1.0350(6) 0.1620(4) 0.075(3) Uiso 0.75 1 d P . .
H14O H 0.8079 1.0206 0.1403 0.112 Uiso 0.75 1 calc PR . .
H14P H 0.8541 1.0243 0.1458 0.112 Uiso 0.75 1 calc PR . .
H14Q H 0.8288 1.0836 0.1676 0.112 Uiso 0.75 1 calc PR . .
C147 C 0.9102(6) 1.0043(12) 0.0027(8) 0.194(8) Uiso 1 1 d . . .
H14L H 0.9096 1.0400 -0.0227 0.291 Uiso 1 1 calc R . .
H14M H 0.9136 0.9607 -0.0136 0.291 Uiso 1 1 calc R . .
H14N H 0.9317 1.0123 0.0275 0.291 Uiso 1 1 calc R . .
C148 C 0.6988(4) 0.7654(8) 0.0337(6) 0.146(5) Uiso 1 1 d . . .
H14I H 0.6931 0.7542 -0.0017 0.219 Uiso 1 1 calc R . .
H14J H 0.6761 0.7864 0.0473 0.219 Uiso 1 1 calc R . .
H14K H 0.7053 0.7242 0.0526 0.219 Uiso 1 1 calc R . .
C149 C 0.9432(6) 0.9597(12) 0.3670(8) 0.192(7) Uiso 1 1 d . . .
H14R H 0.9309 0.9190 0.3530 0.288 Uiso 1 1 calc R . .
H14S H 0.9290 0.9755 0.3955 0.288 Uiso 1 1 calc R . .
H14T H 0.9699 0.9495 0.3785 0.288 Uiso 1 1 calc R . .
C150 C 0.8965(5) 1.0741(9) 0.5148(6) 0.078(4) Uiso 0.50 1 d P . .
H15J H 0.9080 1.0471 0.4888 0.116 Uiso 0.50 1 calc PR . .
H15K H 0.9168 1.0993 0.5336 0.116 Uiso 0.50 1 calc PR . .
H15L H 0.8777 1.1056 0.4991 0.116 Uiso 0.50 1 calc PR . .
C151 C 0.9178(5) 0.9562(10) 0.6003(7) 0.082(4) Uiso 0.50 1 d P . .
H15G H 0.9376 0.9845 0.5859 0.123 Uiso 0.50 1 calc PR . .
H15H H 0.9296 0.9300 0.6283 0.123 Uiso 0.50 1 calc PR . .
H15I H 0.8974 0.9848 0.6125 0.123 Uiso 0.50 1 calc PR . .
C152 C 0.7628(4) 0.8750(8) 0.5321(6) 0.139(5) Uiso 1 1 d . . .
H15N H 0.7500 0.8934 0.5013 0.208 Uiso 1 1 calc R . .
H15O H 0.7827 0.9065 0.5450 0.208 Uiso 1 1 calc R . .
H15P H 0.7437 0.8685 0.5573 0.208 Uiso 1 1 calc R . .
C153 C 0.6792(4) 1.0915(7) 0.2506(5) 0.051(3) Uiso 0.50 1 d P B 2
H15D H 0.6739 1.0626 0.2213 0.077 Uiso 0.50 1 calc PR B 2
H15E H 0.6945 1.1305 0.2409 0.077 Uiso 0.50 1 calc PR B 2
H15F H 0.6549 1.1070 0.2634 0.077 Uiso 0.50 1 calc PR B 2
C154 C 0.6575(4) 0.9804(8) 0.3425(5) 0.060(3) Uiso 0.50 1 d P . .
H15Q H 0.6575 1.0239 0.3253 0.090 Uiso 0.50 1 calc PR . .
H15R H 0.6330 0.9573 0.3341 0.090 Uiso 0.50 1 calc PR . .
H15S H 0.6789 0.9528 0.3317 0.090 Uiso 0.50 1 calc PR . .
C155 C 0.5480(8) 1.0274(9) 0.2240(11) 0.133(8) Uiso 0.50 1 d PD . .
H15A H 0.5375 1.0472 0.1925 0.199 Uiso 0.50 1 calc PR . .
H15B H 0.5661 1.0591 0.2410 0.199 Uiso 0.50 1 calc PR . .
H15C H 0.5269 1.0178 0.2458 0.199 Uiso 0.50 1 calc PR . .
C156 C 0.4760(7) 1.2124(14) 0.1114(10) 0.128(8) Uiso 0.50 1 d PD . .
H15T H 0.4647 1.2170 0.0771 0.192 Uiso 0.50 1 calc PR . .
H15U H 0.4558 1.2185 0.1352 0.192 Uiso 0.50 1 calc PR . .
H15V H 0.4874 1.1675 0.1158 0.192 Uiso 0.50 1 calc PR . .
C157 C 0.6614(3) 1.2538(6) 0.5375(4) 0.109(3) Uiso 1 1 d . . .
H15W H 0.6420 1.2575 0.5094 0.164 Uiso 1 1 calc R . .
H15X H 0.6840 1.2811 0.5304 0.164 Uiso 1 1 calc R . .
H15Y H 0.6505 1.2698 0.5683 0.164 Uiso 1 1 calc R . .
C158 C 0.5567(3) 0.8889(6) 0.5317(4) 0.047(3) Uiso 0.50 1 d P C 1
H15Z H 0.5498 0.9158 0.5018 0.071 Uiso 0.50 1 calc PR C 1
H79A H 0.5846 0.8811 0.5341 0.071 Uiso 0.50 1 calc PR C 1
H79B H 0.5492 0.9131 0.5617 0.071 Uiso 0.50 1 calc PR C 1
C159 C 0.4885(5) 0.6145(10) 0.6122(7) 0.085(5) Uiso 0.50 1 d P . .
H0AA H 0.4820 0.6448 0.5840 0.127 Uiso 0.50 1 calc PR . .
H1AA H 0.4702 0.6212 0.6384 0.127 Uiso 0.50 1 calc PR . .
H79C H 0.4871 0.5678 0.6006 0.127 Uiso 0.50 1 calc PR . .
O25 O 0.5000 1.2879(18) 0.5000 0.167(11) Uiso 0.25 1 d P D 1
H25 H 0.4939 1.3269 0.4904 0.251 Uiso 0.25 1 calc PR D 1
C161 C 0.6035(12) 1.3344(17) 0.5468(15) 0.201(16) Uiso 0.50 1 d PD E 2
H16E H 0.6121 1.3142 0.5159 0.301 Uiso 0.50 1 calc PR E 2
H16F H 0.6257 1.3541 0.5660 0.301 Uiso 0.50 1 calc PR E 2
H16G H 0.5845 1.3696 0.5384 0.301 Uiso 0.50 1 calc PR E 2
C162 C 0.7526(6) 0.9398(10) 0.9774(7) 0.086(5) Uiso 0.50 1 d P F 2
H16H H 0.7621 0.9016 0.9585 0.129 Uiso 0.50 1 calc PR F 2
H16I H 0.7374 0.9695 0.9546 0.129 Uiso 0.50 1 calc PR F 2
H16J H 0.7363 0.9233 1.0036 0.129 Uiso 0.50 1 calc PR F 2

loop_
_atom_site_aniso_label
_atom_site_aniso_U_11
_atom_site_aniso_U_22
_atom_site_aniso_U_33
_atom_site_aniso_U_23
_atom_site_aniso_U_13
_atom_site_aniso_U_12
N1 0.040(2) 0.028(3) 0.046(3) 0.006(2) -0.0092(19) -0.002(2)
N2 0.044(2) 0.035(3) 0.041(2) 0.000(2) -0.010(2) -0.003(2)
N3 0.054(3) 0.040(3) 0.050(3) -0.006(2) 0.000(2) 0.014(2)
N4 0.074(4) 0.033(3) 0.059(3) -0.001(2) 0.010(3) 0.014(3)
N5 0.043(3) 0.051(3) 0.044(3) -0.002(2) 0.005(2) -0.012(2)
N6 0.041(2) 0.032(3) 0.043(2) 0.008(2) 0.0040(19) -0.0032(19)
N7 0.043(3) 0.036(3) 0.052(3) 0.017(2) 0.003(2) 0.003(2)
N8 0.037(2) 0.043(3) 0.051(3) 0.019(2) -0.001(2) -0.006(2)
N9 0.045(2) 0.031(3) 0.039(3) 0.0055(19) 0.0008(19) 0.002(2)
N10 0.048(3) 0.021(2) 0.037(2) -0.0050(18) -0.0110(19) 0.0010(19)
N11 0.064(3) 0.025(2) 0.038(2) 0.0019(19) 0.004(2) 0.000(2)
N12 0.053(3) 0.022(2) 0.040(2) -0.0006(19) -0.008(2) -0.001(2)
N13 0.040(2) 0.022(2) 0.039(2) 0.0046(18) -0.0094(18) -0.0028(18)
N14 0.034(2) 0.028(2) 0.045(3) 0.0037(19) -0.0074(19) -0.0087(18)
N15 0.040(2) 0.027(2) 0.036(2) -0.0060(18) 0.0022(18) 0.0014(18)
N16 0.033(2) 0.034(2) 0.034(2) -0.0002(18) 0.0029(17) 0.001(2)
N17 0.045(2) 0.028(2) 0.036(2) -0.0038(19) -0.0055(18) -0.0023(19)
N18 0.036(2) 0.026(2) 0.039(2) -0.0047(18) 0.0007(18) 0.0046(18)
N19 0.041(2) 0.029(2) 0.038(2) -0.0066(19) 0.0005(19) 0.0040(19)
N20 0.042(2) 0.020(2) 0.033(2) 0.0005(17) -0.0010(17) 0.0003(19)
N21 0.033(2) 0.027(2) 0.036(2) 0.0031(18) -0.0023(17) 0.0000(18)
N22 0.041(2) 0.027(2) 0.036(2) -0.0024(18) -0.0018(19) -0.0008(19)
N23 0.045(3) 0.027(2) 0.034(2) 0.0004(18) 0.0002(18) 0.0013(19)
N24 0.042(2) 0.028(2) 0.035(2) -0.0040(19) 0.0003(18) -0.0019(19)
C1 0.045(3) 0.018(3) 0.039(3) -0.006(2) 0.001(2) 0.001(2)
C2 0.044(3) 0.029(3) 0.029(2) -0.001(2) 0.000(2) 0.000(2)
C3 0.040(3) 0.028(3) 0.036(3) 0.000(2) 0.001(2) -0.001(2)
C4 0.053(3) 0.021(3) 0.039(3) 0.001(2) 0.009(2) 0.003(2)
C5 0.048(3) 0.024(3) 0.032(3) 0.000(2) 0.004(2) 0.000(2)
C6 0.039(3) 0.025(3) 0.034(3) -0.004(2) -0.001(2) 0.007(2)
C7 0.044(3) 0.024(3) 0.036(3) 0.002(2) 0.002(2) -0.005(2)
C8 0.042(3) 0.023(3) 0.033(3) -0.005(2) 0.004(2) 0.001(2)
C9 0.038(3) 0.019(2) 0.040(3) -0.003(2) 0.007(2) 0.003(2)
C10 0.038(3) 0.027(3) 0.033(3) 0.003(2) 0.004(2) 0.003(2)
C11 0.031(2) 0.022(3) 0.030(2) -0.0033(19) 0.0028(19) 0.003(2)
C12 0.039(3) 0.019(2) 0.033(3) -0.001(2) 0.004(2) 0.000(2)
C13 0.033(2) 0.027(3) 0.035(3) -0.001(2) -0.001(2) -0.004(2)
C14 0.034(2) 0.015(2) 0.035(3) 0.001(2) 0.000(2) 0.0073(19)
C15 0.035(3) 0.019(2) 0.031(2) -0.0026(19) -0.0017(19) 0.001(2)
C16 0.038(3) 0.020(3) 0.034(3) 0.002(2) 0.000(2) 0.003(2)
C17 0.033(2) 0.022(3) 0.036(3) -0.002(2) 0.009(2) -0.002(2)
C18 0.033(3) 0.016(2) 0.036(3) -0.002(2) -0.003(2) -0.002(2)
C19 0.031(2) 0.029(3) 0.042(3) 0.001(2) 0.007(2) 0.000(2)
C20 0.035(2) 0.019(3) 0.044(3) -0.002(2) 0.002(2) -0.004(2)
C21 0.033(2) 0.023(3) 0.039(3) -0.002(2) -0.005(2) -0.004(2)
C22 0.038(3) 0.027(3) 0.036(3) -0.005(2) 0.001(2) -0.002(2)
C23 0.037(3) 0.028(3) 0.046(3) -0.001(2) 0.005(2) -0.001(2)
C24 0.034(2) 0.025(3) 0.038(3) -0.001(2) 0.002(2) 0.001(2)
C1A 0.040(3) 0.018(2) 0.036(3) -0.001(2) 0.001(2) 0.000(2)
C26 0.031(2) 0.030(3) 0.037(3) -0.002(2) 0.001(2) -0.002(2)
C27 0.038(3) 0.028(3) 0.046(3) 0.001(2) 0.008(2) 0.005(2)
C28 0.031(2) 0.029(3) 0.036(3) 0.002(2) 0.003(2) 0.004(2)
C29 0.035(3) 0.042(3) 0.035(3) 0.000(2) -0.001(2) -0.003(2)
C30 0.037(3) 0.033(3) 0.038(3) 0.004(2) -0.006(2) -0.004(2)
C31 0.037(3) 0.029(3) 0.045(3) -0.001(2) -0.002(2) -0.002(2)
C32 0.035(2) 0.024(3) 0.041(3) -0.001(2) -0.003(2) 0.002(2)
C33 0.034(3) 0.028(3) 0.041(3) 0.002(2) -0.003(2) 0.000(2)
C34 0.036(3) 0.035(3) 0.032(3) 0.000(2) -0.001(2) 0.001(2)
C35 0.042(3) 0.031(3) 0.036(3) 0.003(2) -0.006(2) -0.006(2)
C36 0.032(3) 0.030(3) 0.040(3) -0.002(2) -0.003(2) -0.002(2)
C37 0.035(3) 0.031(3) 0.034(3) -0.004(2) 0.001(2) 0.000(2)
C38 0.039(3) 0.036(3) 0.035(3) -0.003(2) 0.002(2) 0.002(2)
C39 0.035(3) 0.048(4) 0.041(3) -0.008(2) 0.001(2) -0.002(2)
C40 0.042(3) 0.045(3) 0.043(3) -0.011(3) 0.000(2) -0.009(3)
C41 0.044(3) 0.034(3) 0.046(3) -0.006(2) 0.001(2) 0.001(2)
C42 0.035(3) 0.036(3) 0.037(3) -0.003(2) 0.002(2) -0.004(2)
C43 0.040(3) 0.019(3) 0.038(3) 0.003(2) 0.004(2) 0.004(2)
C44 0.074(4) 0.027(3) 0.034(3) 0.001(2) 0.007(3) -0.004(3)
C45 0.096(5) 0.022(3) 0.033(3) 0.004(2) 0.016(3) -0.001(3)
C46 0.081(4) 0.020(3) 0.052(3) 0.006(2) 0.010(3) 0.002(3)
C47 0.060(3) 0.021(3) 0.043(3) -0.002(2) 0.009(2) 0.002(2)
C48 0.042(3) 0.027(3) 0.030(3) 0.001(2) -0.001(2) -0.001(2)
C49 0.037(3) 0.031(3) 0.039(3) -0.001(2) 0.004(2) 0.000(2)
C50 0.050(3) 0.029(3) 0.045(3) -0.007(2) 0.003(2) -0.001(2)
C51 0.063(4) 0.042(4) 0.052(3) -0.013(3) 0.009(3) 0.005(3)
C52 0.050(3) 0.048(4) 0.069(4) -0.005(3) 0.016(3) 0.000(3)
C53 0.044(3) 0.043(4) 0.062(4) -0.005(3) 0.010(3) -0.005(3)
C54 0.039(3) 0.029(3) 0.044(3) -0.006(2) -0.004(2) 0.004(2)
C55 0.032(2) 0.022(3) 0.041(3) -0.001(2) 0.000(2) 0.003(2)
C56 0.035(3) 0.034(3) 0.049(3) -0.004(2) 0.000(2) 0.001(2)
C57 0.040(3) 0.047(4) 0.056(4) -0.010(3) -0.007(3) -0.006(3)
C58 0.041(3) 0.052(4) 0.042(3) -0.003(3) -0.008(2) 0.002(3)
C59 0.044(3) 0.040(3) 0.037(3) -0.003(2) 0.002(2) 0.002(2)
C60 0.027(2) 0.028(3) 0.036(3) 0.002(2) -0.0046(19) 0.004(2)
C61 0.037(3) 0.024(3) 0.035(3) -0.007(2) 0.000(2) 0.003(2)
C62 0.032(3) 0.050(4) 0.048(3) -0.017(3) -0.006(2) 0.008(3)
C63 0.051(3) 0.059(4) 0.049(3) -0.023(3) 0.001(3) 0.015(3)
C64 0.039(3) 0.058(4) 0.068(4) -0.014(3) 0.002(3) 0.014(3)
C65 0.049(3) 0.036(3) 0.056(4) -0.011(3) -0.007(3) 0.018(3)
C66 0.032(3) 0.037(3) 0.051(3) -0.010(3) 0.000(2) 0.005(2)
C67 0.040(3) 0.020(3) 0.042(3) 0.008(2) -0.008(2) -0.005(2)
C68 0.038(3) 0.033(3) 0.053(3) 0.010(2) -0.007(2) -0.011(2)
C69 0.055(3) 0.032(3) 0.051(3) 0.011(3) -0.004(3) -0.010(3)
C70 0.047(3) 0.038(3) 0.057(3) 0.020(3) -0.016(3) -0.009(3)
C71 0.044(3) 0.033(3) 0.052(3) 0.012(3) -0.011(2) -0.001(3)
C72 0.038(3) 0.024(3) 0.037(3) 0.013(2) -0.005(2) -0.004(2)
C73 0.052(3) 0.032(3) 0.046(3) 0.012(2) 0.000(3) -0.001(3)
C74 0.051(3) 0.038(3) 0.040(3) 0.011(2) 0.008(2) 0.000(3)
C75 0.045(3) 0.040(3) 0.045(3) 0.013(3) 0.005(2) 0.001(3)
C76 0.038(3) 0.040(3) 0.042(3) 0.004(2) 0.004(2) 0.001(2)
C77 0.045(3) 0.036(3) 0.038(3) 0.007(2) 0.001(2) -0.001(2)
C78 0.041(3) 0.039(3) 0.046(3) 0.007(3) 0.003(2) 0.006(2)
C79 0.056(3) 0.043(3) 0.040(3) 0.011(3) 0.006(3) 0.001(3)
C80 0.044(3) 0.059(4) 0.040(3) 0.010(3) 0.003(2) 0.002(3)
C81 0.040(3) 0.031(3) 0.039(3) 0.003(2) 0.004(2) -0.002(2)
C82 0.050(3) 0.024(3) 0.043(3) -0.005(2) -0.009(2) -0.003(2)
C83 0.049(3) 0.022(3) 0.046(3) -0.004(2) -0.010(2) 0.000(2)
C84 0.046(3) 0.030(3) 0.043(3) -0.009(2) -0.013(2) 0.001(2)
C85 0.057(3) 0.026(3) 0.039(3) -0.001(2) -0.007(2) -0.001(3)
C86 0.056(3) 0.029(3) 0.043(3) -0.002(2) -0.015(2) 0.000(3)
C87 0.060(4) 0.038(3) 0.041(3) 0.001(2) -0.011(3) 0.000(3)
C88 0.043(3) 0.030(3) 0.042(3) 0.000(2) -0.013(2) -0.001(2)
C89 0.044(3) 0.034(3) 0.034(3) -0.007(2) -0.012(2) 0.000(2)
C90 0.063(4) 0.025(3) 0.047(3) -0.009(2) -0.009(3) -0.001(3)
C91 0.043(3) 0.045(3) 0.040(3) 0.005(2) -0.003(2) 0.005(3)
C92 0.046(3) 0.050(4) 0.045(3) 0.008(3) -0.001(2) 0.006(3)
C93 0.036(3) 0.048(3) 0.037(3) 0.005(2) -0.004(2) 0.000(3)
C94 0.040(3) 0.033(3) 0.044(3) 0.007(2) -0.010(2) 0.000(2)
C95 0.039(3) 0.032(3) 0.042(3) 0.001(2) -0.008(2) -0.003(2)
C96 0.039(3) 0.038(3) 0.043(3) 0.000(2) -0.007(2) 0.002(2)
C97 0.041(3) 0.050(4) 0.052(3) -0.001(3) 0.002(3) 0.007(3)
C98 0.047(3) 0.048(4) 0.040(3) 0.016(3) -0.007(2) -0.006(3)
C99 0.040(3) 0.030(3) 0.042(3) 0.002(2) -0.008(2) -0.002(2)
C100 0.069(4) 0.032(3) 0.040(3) -0.001(2) 0.010(3) -0.005(3)
C101 0.073(4) 0.021(3) 0.052(4) 0.007(2) 0.003(3) -0.005(3)
C102 0.064(4) 0.024(3) 0.045(3) 0.005(2) 0.008(3) -0.008(3)
C103 0.063(4) 0.023(3) 0.046(3) 0.007(2) 0.000(3) 0.001(3)
C104 0.057(3) 0.021(3) 0.054(3) 0.003(2) 0.017(3) -0.002(2)
C105 0.064(4) 0.036(3) 0.048(3) 0.008(3) 0.013(3) 0.001(3)
C106 0.075(4) 0.029(3) 0.050(3) -0.009(3) 0.007(3) -0.005(3)
C107 0.053(3) 0.023(3) 0.045(3) 0.003(2) 0.004(3) -0.003(2)
C108 0.061(4) 0.033(3) 0.054(4) 0.006(3) 0.016(3) 0.009(3)
C109 0.042(3) 0.051(4) 0.065(4) 0.019(3) 0.006(3) 0.015(3)
C110 0.056(4) 0.055(4) 0.091(5) 0.034(4) 0.006(4) 0.007(3)
C111 0.056(4) 0.086(7) 0.115(7) 0.053(5) -0.002(4) 0.021(4)
C112 0.059(4) 0.111(8) 0.079(5) 0.062(5) -0.028(4) -0.017(4)
C113 0.052(4) 0.070(5) 0.072(4) 0.041(4) -0.018(3) -0.011(3)
C114 0.042(3) 0.046(4) 0.052(3) 0.015(3) -0.005(2) 0.000(3)
C115 0.036(3) 0.038(3) 0.034(3) 0.005(2) 0.000(2) -0.004(2)
C116 0.047(3) 0.042(3) 0.039(3) 0.009(2) 0.004(2) -0.010(3)
C117 0.052(3) 0.049(4) 0.051(3) 0.013(3) 0.004(3) -0.017(3)
C118 0.071(4) 0.103(6) 0.044(4) 0.022(4) 0.001(3) -0.036(4)
C119 0.062(4) 0.109(6) 0.036(3) 0.013(4) 0.000(3) -0.027(4)
C120 0.041(3) 0.047(3) 0.043(3) 0.009(3) 0.003(2) -0.015(3)
C121 0.073(4) 0.034(3) 0.052(4) -0.006(3) 0.012(3) 0.012(3)
C122 0.109(6) 0.042(4) 0.067(5) -0.003(3) 0.008(4) 0.016(4)
C123 0.130(7) 0.035(4) 0.091(6) -0.017(4) 0.023(5) 0.026(4)
C124 0.100(6) 0.066(5) 0.070(5) -0.025(4) 0.014(4) 0.017(4)
C125 0.064(4) 0.062(4) 0.055(4) -0.016(3) -0.007(3) 0.009(3)
C126 0.061(4) 0.042(4) 0.050(3) -0.009(3) 0.005(3) 0.016(3)
C127 0.035(3) 0.025(3) 0.044(3) 0.005(2) -0.011(2) -0.001(2)
C128 0.039(3) 0.030(3) 0.040(3) 0.001(2) -0.004(2) -0.006(2)
C129 0.043(3) 0.032(3) 0.034(3) -0.001(2) -0.008(2) -0.005(2)
C130 0.044(3) 0.038(3) 0.054(3) 0.000(3) -0.012(3) 0.002(3)
C131 0.046(3) 0.045(3) 0.040(3) -0.010(3) -0.009(2) 0.006(3)
C132 0.047(3) 0.024(3) 0.034(3) -0.006(2) -0.008(2) -0.004(2)
C133 0.048(3) 0.024(3) 0.042(3) -0.006(2) -0.009(2) -0.008(2)
C134 0.049(3) 0.028(3) 0.055(3) -0.009(3) -0.003(3) -0.005(2)
C135 0.059(4) 0.034(3) 0.069(4) -0.003(3) 0.010(3) -0.003(3)
C136 0.059(4) 0.042(3) 0.045(3) 0.000(3) -0.004(3) -0.011(3)
C137 0.057(3) 0.029(3) 0.047(3) 0.007(2) 0.002(3) 0.004(3)
C138 0.054(3) 0.027(3) 0.041(3) -0.006(2) -0.001(2) -0.001(2)
C139 0.046(3) 0.024(3) 0.037(3) 0.003(2) 0.000(2) 0.004(2)
C140 0.048(3) 0.029(3) 0.040(3) 0.005(2) -0.007(2) -0.009(2)
C141 0.054(3) 0.024(3) 0.033(3) 0.006(2) -0.007(2) -0.005(2)
C142 0.056(3) 0.028(3) 0.050(3) -0.010(2) -0.013(3) -0.002(3)
C143 0.046(3) 0.032(3) 0.043(3) -0.008(2) -0.005(2) -0.002(2)
C144 0.046(3) 0.028(3) 0.029(2) 0.004(2) -0.008(2) -0.004(2)

loop_
_atom_type_symbol
_atom_type_description
_atom_type_scat_dispersion_real
_atom_type_scat_dispersion_imag
_atom_type_scat_source
C C 0.0033 0.0016 'International Tables Vol C Tables 4.2.6.8 and 6.1.1.4'
H H 0.0000 0.0000 'International Tables Vol C Tables 4.2.6.8 and 6.1.1.4'
Cl Cl 0.1484 0.1585 'International Tables Vol C Tables 4.2.6.8 and 6.1.1.4'
N N 0.0061 0.0033 'International Tables Vol C Tables 4.2.6.8 and 6.1.1.4'
O O 0.0106 0.0060 'International Tables Vol C Tables 4.2.6.8 and 6.1.1.4'

loop_
_geom_angle_atom_site_label_1
_geom_angle_atom_site_label_2
_geom_angle_atom_site_label_3
_geom_angle
_geom_angle_site_symmetry_1
_geom_angle_site_symmetry_3
C99 N1 C127 116.7(4) . .
C88 N2 C132 118.7(5) . .
C97 N3 C126 118.3(5) . .
C106 N4 C121 116.7(6) . .
C98 N5 C120 115.9(5) . .
C81 N6 C115 118.1(5) . .
C108 N7 C109 117.6(5) . .
C79 N8 C114 117.7(5) . .
C80 N9 C139 116.9(5) . .
C89 N10 C144 116.9(4) . .
C107 N11 C138 116.5(5) . .
C90 N12 C133 116.9(4) . .
C26 N13 C67 116.5(4) . .
C35 N14 C72 117.9(5) . .
C8 N15 C42 117.3(4) . .
C34 N16 C37 117.4(4) . .
C36 N17 C66 117.8(5) . .
C18 N18 C61 119.1(4) . .
C9 N19 C48 118.5(4) . .
C17 N20 C43 117.9(4) . .
C16 N21 C60 117.7(4) . .
C1A N22 C55 118.0(4) . .
C7 N23 C49 117.1(4) . .
C27 N24 C54 118.3(4) . .
C2 C1 C6 118.9(5) . .
C2 C1 C7 119.1(5) . .
C6 C1 C7 121.9(5) . .
C1 C2 C3 121.7(5) . .
C2 C3 C8 123.0(5) . .
C4 C3 C2 118.2(5) . .
C4 C3 C8 118.8(5) . .
C3 C4 C5 121.8(5) . .
C4 C5 C9 121.2(5) . .
C6 C5 C4 119.6(5) . .
C6 C5 C9 119.2(5) . .
C5 C6 C1 119.7(5) . .
N23 C7 C1 123.2(5) . .
N15 C8 C3 122.8(5) . .
N19 C9 C5 122.8(5) . .
C11 C10 C15 120.1(4) . .
C11 C10 C16 119.6(4) . .
C15 C10 C16 120.2(4) . .
C10 C11 C12 121.1(4) . .
C11 C12 C17 121.9(4) . .
C13 C12 C11 119.0(4) . .
C13 C12 C17 119.0(4) . .
C12 C13 C14 120.5(4) . .
C13 C14 C18 120.3(4) . .
C15 C14 C13 120.2(4) . .
C15 C14 C18 119.4(4) . .
C14 C15 C10 119.0(4) . .
N21 C16 C10 122.5(4) . .
N20 C17 C12 121.7(4) . .
N18 C18 C14 122.4(4) . .
C20 C19 C24 119.8(5) . .
C20 C19 C1A 120.1(5) . .
C24 C19 C1A 120.1(4) . .
C19 C20 C21 120.7(5) . .
C20 C21 C22 119.3(5) . .
C20 C21 C26 124.5(5) . .
C22 C21 C26 116.2(4) . .
C21 C22 C23 120.3(5) . .
C22 C23 C27 121.2(5) . .
C24 C23 C22 119.5(5) . .
C24 C23 C27 119.3(5) . .
C23 C24 C19 120.3(5) . .
N22 C1A C19 122.3(4) . .
N13 C26 C21 123.8(5) . .
N24 C27 C23 123.6(5) . .
C29 C28 C33 119.6(5) . .
C29 C28 C34 118.2(4) . .
C33 C28 C34 122.0(4) . .
C28 C29 C30 120.1(5) . .
C29 C30 C35 120.3(5) . .
C31 C30 C29 119.4(5) . .
C31 C30 C35 120.3(5) . .
C30 C31 C32 121.6(5) . .
C31 C32 C33 118.6(5) . .
C31 C32 C36 121.2(5) . .
C33 C32 C36 120.2(5) . .
C32 C33 C28 120.5(5) . .
N16 C34 C28 125.1(5) . .
N14 C35 C30 122.9(5) . .
N17 C36 C32 122.8(5) . .
N16 C37 C38 108.2(4) . .
N16 C37 C42 109.5(4) . .
C38 C37 C42 110.9(4) . .
C37 C38 C39 110.3(4) . .
C40 C39 C38 110.3(5) . .
C39 C40 C41 111.9(5) . .
C42 C41 C40 110.6(4) . .
N15 C42 C37 109.3(4) . .
N15 C42 C41 109.7(4) . .
C41 C42 C37 109.9(4) . .
N20 C43 C44 108.4(4) . .
N20 C43 C48 109.3(4) . .
C48 C43 C44 110.0(4) . .
C43 C44 C45 110.6(5) . .
C46 C45 C44 110.0(5) . .
C45 C46 C47 109.9(5) . .
C48 C47 C46 112.0(5) . .
N19 C48 C43 108.3(4) . .
N19 C48 C47 109.4(4) . .
C47 C48 C43 110.9(4) . .
N23 C49 C50 108.9(4) . .
N23 C49 C54 109.0(4) . .
C54 C49 C50 110.6(4) . .
C49 C50 C51 110.6(5) . .
C52 C51 C50 111.1(5) . .
C51 C52 C53 110.8(5) . .
C54 C53 C52 110.2(5) . .
N24 C54 C49 109.3(4) . .
N24 C54 C53 108.1(4) . .
C49 C54 C53 110.7(4) . .
N22 C55 C56 109.0(4) . .
N22 C55 C60 109.2(4) . .
C56 C55 C60 109.3(4) . .
C57 C56 C55 111.8(4) . .
C58 C57 C56 111.4(5) . .
C57 C58 C59 111.7(5) . .
C58 C59 C60 112.4(4) . .
N21 C60 C55 107.5(4) . .
N21 C60 C59 108.4(4) . .
C59 C60 C55 111.3(4) . .
N18 C61 C62 109.5(4) . .
N18 C61 C66 108.5(4) . .
C62 C61 C66 110.1(4) . .
C61 C62 C63 111.8(5) . .
C62 C63 C64 110.1(5) . .
C63 C64 C65 110.0(5) . .
C64 C65 C66 112.0(5) . .
N17 C66 C61 110.9(4) . .
N17 C66 C65 110.4(5) . .
C61 C66 C65 109.1(4) . .
N13 C67 C68 109.3(4) . .
N13 C67 C72 110.4(4) . .
C72 C67 C68 110.5(4) . .
C69 C68 C67 111.2(4) . .
C70 C69 C68 111.9(5) . .
C69 C70 C71 112.7(5) . .
C70 C71 C72 110.5(4) . .
N14 C72 C67 109.2(4) . .
N14 C72 C71 108.2(4) . .
C67 C72 C71 112.1(4) . .
C74 C73 C78 119.9(5) . .
C74 C73 C79 119.1(5) . .
C78 C73 C79 121.0(5) . .
C73 C74 C75 121.1(5) . .
C74 C75 C80 121.4(5) . .
C76 C75 C74 118.3(5) . .
C76 C75 C80 120.3(5) . .
C75 C76 C77 121.2(5) . .
C76 C77 C78 118.4(5) . .
C76 C77 C81 121.2(5) . .
C78 C77 C81 120.1(5) . .
C73 C78 C77 121.0(5) . .
N8 C79 C73 124.1(5) . .
N9 C80 C75 124.5(5) . .
N6 C81 C77 122.2(5) . .
C83 C82 C87 119.1(5) . .
C83 C82 C88 120.1(5) . .
C87 C82 C88 120.7(5) . .
C82 C83 C84 120.5(5) . .
C83 C84 C89 122.3(5) . .
C85 C84 C83 119.7(5) . .
C85 C84 C89 117.9(5) . .
C84 C85 C86 120.1(5) . .
C85 C86 C90 122.3(5) . .
C87 C86 C85 119.6(5) . .
C87 C86 C90 118.0(5) . .
C86 C87 C82 120.9(5) . .
N2 C88 C82 122.6(5) . .
N10 C89 C84 122.0(5) . .
N12 C90 C86 124.1(5) . .
C92 C91 C96 119.7(5) . .
C92 C91 C97 119.1(5) . .
C96 C91 C97 121.2(5) . .
C91 C92 C93 121.3(5) . .
C92 C93 C98 122.4(5) . .
C94 C93 C92 118.4(5) . .
C94 C93 C98 119.2(5) . .
C95 C94 C93 120.5(5) . .
C94 C95 C96 120.4(5) . .
C94 C95 C99 120.5(5) . .
C96 C95 C99 119.1(5) . .
C95 C96 C91 119.6(5) . .
N3 C97 C91 123.0(5) . .
N5 C98 C93 122.0(6) . .
N1 C99 C95 120.7(5) . .
C101 C100 C105 120.3(6) . .
C101 C100 C106 118.9(6) . .
C105 C100 C106 120.7(6) . .
C102 C101 C100 120.4(6) . .
C101 C102 C103 120.1(6) . .
C101 C102 C107 122.1(6) . .
C103 C102 C107 117.8(5) . .
C104 C103 C102 119.4(6) . .
C103 C104 C105 120.5(6) . .
C103 C104 C108 121.3(5) . .
C105 C104 C108 118.2(5) . .
C104 C105 C100 119.4(6) . .
N4 C106 C100 123.3(6) . .
N11 C107 C102 124.2(5) . .
N7 C108 C104 123.7(5) . .
N7 C109 C110 108.8(5) . .
N7 C109 C114 110.1(5) . .
C114 C109 C110 109.3(6) . .
C111 C110 C109 110.9(6) . .
C112 C111 C110 110.8(7) . .
C111 C112 C113 111.5(7) . .
C114 C113 C112 109.0(5) . .
N8 C114 C109 107.7(5) . .
N8 C114 C113 109.9(5) . .
C113 C114 C109 112.4(6) . .
N6 C115 C116 108.0(4) . .
N6 C115 C120 109.9(4) . .
C120 C115 C116 110.8(4) . .
C115 C116 C117 110.6(5) . .
C118 C117 C116 111.0(5) . .
C117 C118 C119 111.1(6) . .
C120 C119 C118 111.3(6) . .
N5 C120 C115 107.9(5) . .
N5 C120 C119 108.8(5) . .
C119 C120 C115 110.1(5) . .
N4 C121 C122 108.4(5) . .
N4 C121 C126 108.8(5) . .
C126 C121 C122 112.2(5) . .
C123 C122 C121 110.3(6) . .
C124 C123 C122 111.3(7) . .
C123 C124 C125 111.3(6) . .
C124 C125 C126 110.9(6) . .
N3 C126 C121 109.5(5) . .
N3 C126 C125 107.9(5) . .
C121 C126 C125 110.6(6) . .
N1 C127 C128 108.8(4) . .
N1 C127 C132 108.9(4) . .
C132 C127 C128 110.0(4) . .
C129 C128 C127 111.0(4) . .
C130 C129 C128 111.3(4) . .
C129 C130 C131 109.6(5) . .
C130 C131 C132 112.2(5) . .
N2 C132 C127 108.4(4) . .
N2 C132 C131 107.7(4) . .
C127 C132 C131 111.2(4) . .
N12 C133 C134 109.4(4) . .
N12 C133 C138 109.7(4) . .
C138 C133 C134 109.0(4) . .
C135 C134 C133 111.7(5) . .
C134 C135 C136 110.6(5) . .
C135 C136 C137 112.2(5) . .
C138 C137 C136 110.6(5) . .
N11 C138 C133 109.8(4) . .
N11 C138 C137 107.2(4) . .
C133 C138 C137 109.3(5) . .
N9 C139 C140 109.3(4) . .
N9 C139 C144 109.0(4) . .
C140 C139 C144 110.4(4) . .
C141 C140 C139 110.3(4) . .
C140 C141 C142 111.8(4) . .
C143 C142 C141 111.5(5) . .
C142 C143 C144 110.9(4) . .
N10 C144 C139 110.0(4) . .
N10 C144 C143 108.4(4) . .
C143 C144 C139 108.6(4) . .
Cl1 C145 Cl2 127.8(12) . .

loop_
_geom_bond_atom_site_label_1
_geom_bond_atom_site_label_2
_geom_bond_distance
_geom_bond_site_symmetry_2
Cl1 C145 1.356(14) .
Cl2 C145 1.446(19) .
O1 C148 1.507(16) .
O3 C147 1.45(2) .
O7 C155 1.425(5) .
O9 C153 1.404(15) .
O10 C146 1.375(13) .
O12 C149 1.33(2) .
O13 C151 1.59(2) .
O14 C150 1.434(19) .
O15 C152 1.578(16) .
O16 C154 1.500(16) .
O17 C156 1.426(5) .
O20 C157 1.397(17) .
O22 C158 1.428(19) .
O23 C159 1.44(2) .
O24 O24 1.63(3) 2_656
C160 O25 1.70(2) .
O26 C161 1.435(5) .
O28 C162 1.47(2) .
N1 C99 1.265(7) .
N1 C127 1.459(7) .
N2 C88 1.267(7) .
N2 C132 1.462(7) .
N3 C97 1.271(8) .
N3 C126 1.454(8) .
N4 C106 1.245(8) .
N4 C121 1.470(8) .
N5 C98 1.263(8) .
N5 C120 1.494(8) .
N6 C81 1.282(7) .
N6 C115 1.474(7) .
N7 C108 1.253(8) .
N7 C109 1.467(8) .
N8 C79 1.273(8) .
N8 C114 1.470(7) .
N9 C80 1.246(7) .
N9 C139 1.474(7) .
N10 C89 1.248(7) .
N10 C144 1.465(6) .
N11 C107 1.261(7) .
N11 C138 1.475(7) .
N12 C90 1.273(7) .
N12 C133 1.448(7) .
N13 C26 1.268(7) .
N13 C67 1.460(6) .
N14 C35 1.253(7) .
N14 C72 1.466(6) .
N15 C8 1.269(7) .
N15 C42 1.454(7) .
N16 C34 1.251(7) .
N16 C37 1.476(7) .
N17 C36 1.267(7) .
N17 C66 1.446(7) .
N18 C18 1.258(6) .
N18 C61 1.453(7) .
N19 C9 1.265(7) .
N19 C48 1.456(7) .
N20 C17 1.267(7) .
N20 C43 1.458(7) .
N21 C16 1.267(7) .
N21 C60 1.470(6) .
N22 C1A 1.265(7) .
N22 C55 1.450(7) .
N23 C7 1.281(7) .
N23 C49 1.469(7) .
N24 C27 1.249(7) .
N24 C54 1.476(7) .
C1 C2 1.369(7) .
C1 C6 1.434(7) .
C1 C7 1.464(7) .
C2 C3 1.415(7) .
C3 C4 1.376(8) .
C3 C8 1.466(7) .
C4 C5 1.398(8) .
C5 C6 1.384(8) .
C5 C9 1.475(7) .
C10 C11 1.364(7) .
C10 C15 1.412(7) .
C10 C16 1.468(7) .
C11 C12 1.406(7) .
C12 C13 1.384(7) .
C12 C17 1.487(7) .
C13 C14 1.394(7) .
C14 C15 1.393(7) .
C14 C18 1.484(7) .
C19 C20 1.382(7) .
C19 C24 1.406(7) .
C19 C1A 1.491(7) .
C20 C21 1.392(7) .
C21 C22 1.401(7) .
C21 C26 1.484(7) .
C22 C23 1.402(8) .
C23 C24 1.385(8) .
C23 C27 1.467(7) .
C28 C29 1.391(8) .
C28 C33 1.407(7) .
C28 C34 1.480(7) .
C29 C30 1.412(8) .
C30 C31 1.382(8) .
C30 C35 1.471(8) .
C31 C32 1.398(8) .
C32 C33 1.405(7) .
C32 C36 1.460(7) .
C37 C38 1.525(7) .
C37 C42 1.536(8) .
C38 C39 1.529(7) .
C39 C40 1.524(9) .
C40 C41 1.527(8) .
C41 C42 1.526(7) .
C43 C44 1.542(7) .
C43 C48 1.542(7) .
C44 C45 1.545(8) .
C45 C46 1.533(8) .
C46 C47 1.536(8) .
C47 C48 1.511(7) .
C49 C50 1.530(8) .
C49 C54 1.517(8) .
C50 C51 1.531(9) .
C51 C52 1.507(9) .
C52 C53 1.530(9) .
C53 C54 1.522(8) .
C55 C56 1.528(7) .
C55 C60 1.538(7) .
C56 C57 1.520(8) .
C57 C58 1.517(9) .
C58 C59 1.520(8) .
C59 C60 1.532(7) .
C61 C62 1.523(8) .
C61 C66 1.537(7) .
C62 C63 1.526(8) .
C63 C64 1.528(9) .
C64 C65 1.532(9) .
C65 C66 1.539(8) .
C67 C68 1.542(7) .
C67 C72 1.504(8) .
C68 C69 1.522(8) .
C69 C70 1.497(9) .
C70 C71 1.520(8) .
C71 C72 1.530(7) .
C73 C74 1.366(8) .
C73 C78 1.382(8) .
C73 C79 1.490(8) .
C74 C75 1.413(8) .
C75 C76 1.392(8) .
C75 C80 1.450(9) .
C76 C77 1.395(8) .
C77 C78 1.403(8) .
C77 C81 1.461(8) .
C82 C83 1.382(8) .
C82 C87 1.399(8) .
C82 C88 1.470(8) .
C83 C84 1.388(8) .
C84 C85 1.386(8) .
C84 C89 1.501(7) .
C85 C86 1.398(8) .
C86 C87 1.367(8) .
C86 C90 1.484(8) .
C91 C92 1.368(9) .
C91 C96 1.400(8) .
C91 C97 1.470(9) .
C92 C93 1.417(9) .
C93 C94 1.392(8) .
C93 C98 1.467(9) .
C94 C95 1.384(8) .
C95 C96 1.396(8) .
C95 C99 1.493(8) .
C100 C101 1.386(9) .
C100 C105 1.397(9) .
C100 C106 1.503(8) .
C101 C102 1.376(9) .
C102 C103 1.410(8) .
C102 C107 1.484(8) .
C103 C104 1.385(8) .
C104 C105 1.396(9) .
C104 C108 1.490(9) .
C109 C110 1.542(9) .
C109 C114 1.526(10) .
C110 C111 1.504(11) .
C111 C112 1.494(15) .
C112 C113 1.552(9) .
C113 C114 1.513(9) .
C115 C116 1.527(8) .
C115 C120 1.522(8) .
C116 C117 1.537(8) .
C117 C118 1.490(9) .
C118 C119 1.528(11) .
C119 C120 1.520(8) .
C121 C122 1.544(9) .
C121 C126 1.515(9) .
C122 C123 1.518(12) .
C123 C124 1.506(13) .
C124 C125 1.527(11) .
C125 C126 1.543(9) .
C127 C128 1.527(7) .
C127 C132 1.521(8) .
C128 C129 1.519(7) .
C129 C130 1.506(8) .
C130 C131 1.524(8) .
C131 C132 1.544(8) .
C133 C134 1.532(8) .
C133 C138 1.529(8) .
C134 C135 1.518(8) .
C135 C136 1.523(9) .
C136 C137 1.546(9) .
C137 C138 1.540(8) .
C139 C140 1.525(7) .
C139 C144 1.532(8) .
C140 C141 1.510(8) .
C141 C142 1.535(8) .
C142 C143 1.512(7) .
C143 C144 1.523(8) .
